data_1555707
loop_
_publ_author_name
'Murai, Masahito'
'Okada, Ryo'
'Nishiyama, Atsushi'
'Takai, Kazuhiko'

_publ_section_title
;
 Synthesis and Properties of Sila[n]helicenes via Dehydrogenative
 Silylation of C-H Bonds under Rhodium Catalysis.
;
_journal_issue 17
_journal_name_full 'Organic letters'
_journal_page_first 4380
_journal_page_last 4383
_journal_paper_doi 10.1021/acs.orglett.6b02134
_journal_volume 18
_journal_year 2016
_chemical_absolute_configuration 'CHOOSE rm ad rmad syn or unk'
_chemical_formula_moiety 'C26 H22 Si'
_chemical_formula_sum 'C26 H22 Si'
_chemical_formula_weight 362.55
_space_group_crystal_system monoclinic
_space_group_IT_number 4
_space_group_name_Hall 'P 2yb'
_space_group_name_H-M_alt 'P 1 21 1'
_atom_sites_solution_hydrogens geom
_atom_sites_solution_primary direct
_atom_sites_solution_secondary difmap
_cell_angle_alpha 90.0000
_cell_angle_beta 112.697(6)
_cell_angle_gamma 90.0000
_cell_formula_units_Z 2
_cell_length_a 11.087(5)
_cell_length_b 7.621(3)
_cell_length_c 12.555(5)
_cell_measurement_reflns_used 4112
_cell_measurement_temperature 120
_cell_measurement_theta_max 31.20
_cell_measurement_theta_min 3.10
_cell_volume 978.7(7)
_computing_cell_refinement 'CrystalClear-SM Expert 2.0 r16'
_computing_data_collection 'CrystalClear-SM Expert 2.0 r16 (Rigaku, 2014)'
_computing_data_reduction 'CrystalClear-SM Expert 2.0 r16'
_computing_molecular_graphics 'CrystalStructure 4.1'
_computing_publication_material 'CrystalStructure 4.1 (Rigaku, 2014)'
_computing_structure_refinement 'SHELXL97 (Sheldrick, 2008)'
_computing_structure_solution 'SHELXS97 (Sheldrick, 2008)'
_diffrn_ambient_temperature 120
_diffrn_detector_area_resol_mean 7.111
_diffrn_measured_fraction_theta_full 0.998
_diffrn_measured_fraction_theta_max 0.998
_diffrn_measurement_device_type 'Rigaku Saturn724'
_diffrn_measurement_method \w
_diffrn_radiation_type 'Mo K\a'
_diffrn_radiation_wavelength 0.71075
_diffrn_reflns_av_R_equivalents 0.0365
_diffrn_reflns_Laue_measured_fraction_full 0.000
_diffrn_reflns_Laue_measured_fraction_max 0.000
_diffrn_reflns_limit_h_max 14
_diffrn_reflns_limit_h_min -14
_diffrn_reflns_limit_k_max 9
_diffrn_reflns_limit_k_min -9
_diffrn_reflns_limit_l_max 16
_diffrn_reflns_limit_l_min -16
_diffrn_reflns_number 15741
_diffrn_reflns_point_group_measured_fraction_full 0.000
_diffrn_reflns_point_group_measured_fraction_max 0.000
_diffrn_reflns_theta_full 27.490
_diffrn_reflns_theta_max 27.490
_diffrn_reflns_theta_min 3.125
_diffrn_standards_number 0
_exptl_absorpt_coefficient_mu 0.127
_exptl_absorpt_correction_T_max 0.984
_exptl_absorpt_correction_T_min 0.904
_exptl_absorpt_correction_type multi-scan
_exptl_absorpt_process_details 'REQAB (Rigaku, 1998)'
_exptl_crystal_colour colorless
_exptl_crystal_density_diffrn 1.230
_exptl_crystal_density_method 'not measured'
_exptl_crystal_description block
_exptl_crystal_F_000 384.00
_exptl_crystal_size_max 0.170
_exptl_crystal_size_mid 0.160
_exptl_crystal_size_min 0.130
_refine_diff_density_max 0.25
_refine_diff_density_min -0.34
_refine_ls_abs_structure_details 'Flack, H. D. (1983), Acta Cryst. A39, 876-881.  2067 Friedel Pairs'
_refine_ls_abs_structure_Flack -0.08(9)
_refine_ls_extinction_method none
_refine_ls_goodness_of_fit_ref 1.065
_refine_ls_hydrogen_treatment constr
_refine_ls_number_parameters 244
_refine_ls_number_reflns 4476
_refine_ls_number_restraints 1
_refine_ls_R_factor_all 0.0342
_refine_ls_R_factor_gt 0.0319
_refine_ls_shift/su_max 0.001
_refine_ls_structure_factor_coef Fsqd
_refine_ls_weighting_details 'w = 1/[\s^2^(Fo^2^)+(0.0564P)^2^+0.0000P] where P=(Fo^2^+2Fc^2^)/3'
_refine_ls_weighting_scheme calc
_refine_ls_wR_factor_gt 0.0841
_refine_ls_wR_factor_ref 0.0852
_reflns_number_gt 4199
_reflns_number_total 4476
_reflns_threshold_expression F^2^>2.0\s(F^2^)
_cod_data_source_file ol6b02134_si_002.cif
_cod_data_source_block 5206-Okada-Si-PhenNaph2
_cod_database_code 1555707

loop_
_symmetry_equiv_pos_site_id
_space_group_symop_operation_xyz
1 +X,+Y,+Z
2 -X,1/2+Y,-Z

loop_
_atom_site_label
_atom_site_type_symbol
_atom_site_fract_x
_atom_site_fract_y
_atom_site_fract_z
_atom_site_U_iso_or_equiv
_atom_site_adp_type
_atom_site_occupancy
_atom_site_site_symmetry_multiplicity
_atom_site_calc_flag
_atom_site_refinement_flags
Si1 Si 1.10631(4) 0.55854(6) 0.17180(3) 0.01994(10) Uani 1 2 d .
C1 C 0.85360(13) 0.36609(18) 0.33128(11) 0.0152(3) Uani 1 2 d .
C2 C 0.73045(13) 0.40379(19) 0.34673(12) 0.0166(3) Uani 1 2 d .
C3 C 0.66124(13) 0.5646(2) 0.31749(12) 0.0201(3) Uani 1 2 d .
C4 C 0.54649(14) 0.5913(2) 0.33402(13) 0.0231(3) Uani 1 2 d .
C5 C 0.49330(15) 0.4594(2) 0.37949(13) 0.0237(3) Uani 1 2 d .
C6 C 0.55940(14) 0.3027(2) 0.41278(13) 0.0231(3) Uani 1 2 d .
C7 C 0.67923(14) 0.2741(2) 0.39986(12) 0.0191(3) Uani 1 2 d .
C8 C 0.75115(15) 0.1154(2) 0.44445(12) 0.0227(3) Uani 1 2 d .
C9 C 0.87079(14) 0.09089(19) 0.44244(12) 0.0210(3) Uani 1 2 d .
C10 C 0.92532(14) 0.21420(19) 0.38699(12) 0.0174(3) Uani 1 2 d .
C11 C 1.04868(14) 0.1787(2) 0.38342(12) 0.0196(3) Uani 1 2 d .
C12 C 1.09893(13) 0.28449(19) 0.32224(12) 0.0193(3) Uani 1 2 d .
C13 C 1.02739(14) 0.43147(19) 0.25875(12) 0.0172(3) Uani 1 2 d .
C14 C 0.90554(13) 0.46942(18) 0.26311(11) 0.0154(3) Uani 1 2 d .
C15 C 0.83343(13) 0.61923(18) 0.18831(11) 0.0145(3) Uani 1 2 d .
C16 C 0.87187(13) 0.78934(19) 0.22011(13) 0.0180(3) Uani 1 2 d .
C17 C 0.81169(14) 0.93176(19) 0.14702(13) 0.0200(3) Uani 1 2 d .
C18 C 0.71471(14) 0.90209(19) 0.04110(13) 0.0207(3) Uani 1 2 d .
C19 C 0.67093(14) 0.72935(19) 0.00409(13) 0.0175(3) Uani 1 2 d .
C20 C 0.57062(14) 0.6966(2) -0.10615(13) 0.0216(3) Uani 1 2 d .
C21 C 0.52939(14) 0.5293(2) -0.14057(13) 0.0231(3) Uani 1 2 d .
C22 C 0.58599(15) 0.3863(2) -0.06696(13) 0.0216(3) Uani 1 2 d .
C23 C 0.68407(14) 0.41301(19) 0.03950(13) 0.0185(3) Uani 1 2 d .
C24 C 0.72925(12) 0.58501(18) 0.07824(11) 0.0146(3) Uani 1 2 d .
C25 C 1.18994(15) 0.7648(2) 0.24585(14) 0.0263(3) Uani 1 2 d .
C26 C 0.99744(15) 0.6091(2) 0.01894(13) 0.0243(3) Uani 1 2 d .
H1 H 0.69469 0.65653 0.28566 0.0241 Uiso 1 2 calc R
H2 H 0.50312 0.70116 0.31409 0.0277 Uiso 1 2 calc R
H3 H 0.4124 0.47734 0.38746 0.0285 Uiso 1 2 calc R
H4 H 0.52415 0.21298 0.44474 0.0277 Uiso 1 2 calc R
H5 H 0.71404 0.02686 0.47567 0.0273 Uiso 1 2 calc R
H6 H 0.91989 -0.01005 0.47846 0.0252 Uiso 1 2 calc R
H7 H 1.09752 0.0802 0.42392 0.0235 Uiso 1 2 calc R
H8 H 1.18283 0.25939 0.32218 0.0232 Uiso 1 2 calc R
H9 H 0.94035 0.81149 0.29276 0.0215 Uiso 1 2 calc R
H10 H 0.83857 1.04841 0.17142 0.0240 Uiso 1 2 calc R
H11 H 0.67621 0.9985 -0.0083 0.0249 Uiso 1 2 calc R
H12 H 0.5319 0.79213 -0.15636 0.0259 Uiso 1 2 calc R
H13 H 0.46234 0.50932 -0.21435 0.0277 Uiso 1 2 calc R
H14 H 0.5561 0.27058 -0.09116 0.0259 Uiso 1 2 calc R
H15 H 0.7221 0.31527 0.08776 0.0222 Uiso 1 2 calc R
H16A H 1.24684 0.73811 0.32591 0.0316 Uiso 1 2 calc R
H17C H 1.12409 0.85123 0.24493 0.0316 Uiso 1 2 calc R
H18B H 1.24252 0.81266 0.20533 0.0316 Uiso 1 2 calc R
H19B H 1.04981 0.65747 -0.02162 0.0292 Uiso 1 2 calc R
H20C H 0.93132 0.69512 0.01804 0.0292 Uiso 1 2 calc R
H21A H 0.95416 0.50135 -0.01965 0.0292 Uiso 1 2 calc R
H22 H 1.177 0.48099 0.16739 0.0239 Uiso 1 2 calc R

loop_
_atom_site_aniso_label
_atom_site_aniso_U_11
_atom_site_aniso_U_22
_atom_site_aniso_U_33
_atom_site_aniso_U_12
_atom_site_aniso_U_13
_atom_site_aniso_U_23
Si1 0.01785(18) 0.0227(2) 0.0198(2) 0.00288(17) 0.00784(15) 0.00131(17)
C1 0.0156(6) 0.0155(7) 0.0106(6) -0.0007(5) 0.0009(5) -0.0019(5)
C2 0.0166(6) 0.0195(7) 0.0112(6) -0.0005(5) 0.0027(5) -0.0014(5)
C3 0.0218(6) 0.0199(7) 0.0196(7) 0.0012(7) 0.0090(5) 0.0023(7)
C4 0.0224(7) 0.0251(9) 0.0209(7) 0.0066(6) 0.0074(6) 0.0023(6)
C5 0.0200(7) 0.0333(9) 0.0196(7) 0.0004(6) 0.0096(6) -0.0016(7)
C6 0.0228(7) 0.0295(9) 0.0180(7) -0.0023(6) 0.0089(6) 0.0016(6)
C7 0.0215(7) 0.0219(7) 0.0120(6) -0.0005(6) 0.0042(5) 0.0004(6)
C8 0.0292(8) 0.0215(8) 0.0171(7) -0.0018(6) 0.0085(6) 0.0041(6)
C9 0.0273(7) 0.0176(8) 0.0147(6) 0.0032(6) 0.0045(6) 0.0036(5)
C10 0.0191(7) 0.0169(7) 0.0119(6) -0.0002(6) 0.0013(5) -0.0016(5)
C11 0.0200(7) 0.0168(7) 0.0156(7) 0.0050(6) -0.0001(6) 0.0010(5)
C12 0.0170(7) 0.0191(7) 0.0186(7) 0.0039(6) 0.0033(6) -0.0015(6)
C13 0.0173(6) 0.0160(7) 0.0160(6) 0.0001(5) 0.0037(5) -0.0021(5)
C14 0.0166(6) 0.0131(7) 0.0125(6) 0.0012(5) 0.0013(5) -0.0025(5)
C15 0.0141(6) 0.0155(6) 0.0146(6) 0.0013(5) 0.0063(5) 0.0016(5)
C16 0.0179(7) 0.0186(7) 0.0167(7) 0.0002(5) 0.0059(5) -0.0016(6)
C17 0.0251(7) 0.0124(7) 0.0229(7) -0.0007(6) 0.0096(6) -0.0017(6)
C18 0.0237(7) 0.0176(8) 0.0206(7) 0.0051(6) 0.0082(6) 0.0042(6)
C19 0.0173(7) 0.0183(7) 0.0176(7) 0.0038(5) 0.0076(6) 0.0023(6)
C20 0.0218(7) 0.0235(8) 0.0173(7) 0.0058(6) 0.0052(6) 0.0059(6)
C21 0.0203(7) 0.0271(9) 0.0165(7) 0.0012(6) 0.0013(6) -0.0013(6)
C22 0.0225(7) 0.0190(8) 0.0208(7) -0.0034(6) 0.0056(6) -0.0023(6)
C23 0.0182(7) 0.0181(8) 0.0169(7) 0.0026(6) 0.0042(6) 0.0043(6)
C24 0.0143(6) 0.0147(7) 0.0151(6) 0.0021(5) 0.0060(5) 0.0013(5)
C25 0.0233(7) 0.0310(9) 0.0239(8) -0.0041(7) 0.0083(6) 0.0015(7)
C26 0.0254(7) 0.0279(9) 0.0206(7) 0.0041(6) 0.0099(6) 0.0010(6)

loop_
_atom_type_symbol
_atom_type_description
_atom_type_scat_dispersion_real
_atom_type_scat_dispersion_imag
_atom_type_scat_source
C C 0.0033 0.0016
;
International Tables for Crystallography
(Vol. C, Tables 4.2.6.8 and 6.1.1.4)
;
H H 0.0000 0.0000
;
International Tables for Crystallography
(Vol. C, Table 6.1.1.4)
;
Si Si 0.0817 0.0704
;
International Tables for Crystallography
(Vol. C, Tables 4.2.6.8 and 6.1.1.4)
;

loop_
_geom_angle_atom_site_label_1
_geom_angle_atom_site_label_2
_geom_angle_atom_site_label_3
_geom_angle
_geom_angle_publ_flag
C13 Si1 C25 112.94(8) yes
C13 Si1 C26 115.80(7) yes
C25 Si1 C26 109.57(8) yes
C2 C1 C10 117.49(14) yes
C2 C1 C14 125.02(12) yes
C10 C1 C14 117.48(14) yes
C1 C2 C3 124.67(14) yes
C1 C2 C7 118.72(13) yes
C3 C2 C7 116.54(15) yes
C2 C3 C4 121.77(15) yes
C3 C4 C5 121.03(15) yes
C4 C5 C6 119.27(17) yes
C5 C6 C7 120.74(16) yes
C2 C7 C6 120.45(14) yes
C2 C7 C8 120.24(15) yes
C6 C7 C8 119.28(15) yes
C7 C8 C9 120.70(15) yes
C8 C9 C10 121.32(13) yes
C1 C10 C9 120.68(15) yes
C1 C10 C11 120.26(15) yes
C9 C10 C11 118.99(13) yes
C10 C11 C12 120.86(13) yes
C11 C12 C13 121.11(15) yes
Si1 C13 C12 116.12(12) yes
Si1 C13 C14 125.41(11) yes
C12 C13 C14 118.46(15) yes
C1 C14 C13 121.56(12) yes
C1 C14 C15 123.46(13) yes
C13 C14 C15 114.93(14) yes
C14 C15 C16 120.38(11) yes
C14 C15 C24 119.94(12) yes
C16 C15 C24 119.51(12) yes
C15 C16 C17 121.36(12) yes
C16 C17 C18 120.12(13) yes
C17 C18 C19 120.88(13) yes
C18 C19 C20 121.43(13) yes
C18 C19 C24 119.41(12) yes
C20 C19 C24 119.16(13) yes
C19 C20 C21 120.74(13) yes
C20 C21 C22 120.25(12) yes
C21 C22 C23 120.54(14) yes
C22 C23 C24 120.78(13) yes
C15 C24 C19 118.70(12) yes
C15 C24 C23 122.76(12) yes
C19 C24 C23 118.52(11) yes
C13 Si1 H22 105.917 no
C25 Si1 H22 105.914 no
C26 Si1 H22 105.915 no
C2 C3 H1 119.114 no
C4 C3 H1 119.114 no
C3 C4 H2 119.484 no
C5 C4 H2 119.486 no
C4 C5 H3 120.364 no
C6 C5 H3 120.362 no
C5 C6 H4 119.627 no
C7 C6 H4 119.629 no
C7 C8 H5 119.640 no
C9 C8 H5 119.656 no
C8 C9 H6 119.339 no
C10 C9 H6 119.342 no
C10 C11 H7 119.575 no
C12 C11 H7 119.567 no
C11 C12 H8 119.444 no
C13 C12 H8 119.447 no
C15 C16 H9 119.321 no
C17 C16 H9 119.320 no
C16 C17 H10 119.940 no
C18 C17 H10 119.943 no
C17 C18 H11 119.561 no
C19 C18 H11 119.563 no
C19 C20 H12 119.629 no
C21 C20 H12 119.631 no
C20 C21 H13 119.879 no
C22 C21 H13 119.875 no
C21 C22 H14 119.729 no
C23 C22 H14 119.732 no
C22 C23 H15 119.612 no
C24 C23 H15 119.608 no
Si1 C25 H16A 109.468 no
Si1 C25 H17C 109.469 no
Si1 C25 H18B 109.468 no
H16A C25 H17C 109.477 no
H16A C25 H18B 109.466 no
H17C C25 H18B 109.479 no
Si1 C26 H19B 109.474 no
Si1 C26 H20C 109.467 no
Si1 C26 H21A 109.467 no
H19B C26 H20C 109.473 no
H19B C26 H21A 109.474 no
H20C C26 H21A 109.472 no

loop_
_geom_bond_atom_site_label_1
_geom_bond_atom_site_label_2
_geom_bond_distance
_geom_bond_publ_flag
Si1 C13 1.9058(18) yes
Si1 C25 1.8788(18) yes
Si1 C26 1.8711(15) yes
C1 C2 1.479(2) yes
C1 C10 1.4256(19) yes
C1 C14 1.437(2) yes
C2 C3 1.417(2) yes
C2 C7 1.427(2) yes
C3 C4 1.381(2) yes
C4 C5 1.394(3) yes
C5 C6 1.379(2) yes
C6 C7 1.416(2) yes
C7 C8 1.438(2) yes
C8 C9 1.349(2) yes
C9 C10 1.435(2) yes
C10 C11 1.412(2) yes
C11 C12 1.371(2) yes
C12 C13 1.4252(19) yes
C13 C14 1.403(2) yes
C14 C15 1.4984(18) yes
C15 C16 1.375(2) yes
C15 C24 1.4422(16) yes
C16 C17 1.412(2) yes
C17 C18 1.3683(19) yes
C18 C19 1.418(2) yes
C19 C20 1.4237(19) yes
C19 C24 1.4249(19) yes
C20 C21 1.367(2) yes
C21 C22 1.410(2) yes
C22 C23 1.3743(19) yes
C23 C24 1.420(2) yes
Si1 H22 1.000 no
C3 H1 0.950 no
C4 H2 0.950 no
C5 H3 0.950 no
C6 H4 0.950 no
C8 H5 0.950 no
C9 H6 0.950 no
C11 H7 0.950 no
C12 H8 0.950 no
C16 H9 0.950 no
C17 H10 0.950 no
C18 H11 0.950 no
C20 H12 0.950 no
C21 H13 0.950 no
C22 H14 0.950 no
C23 H15 0.950 no
C25 H16A 0.980 no
C25 H17C 0.980 no
C25 H18B 0.980 no
C26 H19B 0.980 no
C26 H20C 0.980 no
C26 H21A 0.980 no

loop_
_geom_contact_atom_site_label_1
_geom_contact_atom_site_label_2
_geom_contact_distance
_geom_contact_publ_flag
_geom_contact_site_symmetry_2
Si1 C15 3.145(2) no .
Si1 C16 3.381(2) no .
C1 C8 2.864(2) no .
C1 C12 2.835(3) no .
C1 C16 3.551(2) no .
C1 C23 3.430(2) no .
C1 C24 3.376(2) no .
C2 C5 2.845(3) no .
C2 C9 2.848(2) no .
C2 C15 3.116(2) no .
C3 C6 2.781(3) no .
C3 C14 3.123(3) no .
C3 C15 2.973(3) no .
C3 C16 3.476(3) no .
C3 C24 3.371(3) no .
C4 C7 2.785(2) no .
C7 C10 2.832(3) no .
C10 C13 2.832(2) no .
C11 C14 2.804(2) no .
C13 C16 3.162(2) no .
C13 C24 3.413(2) no .
C14 C23 2.9624(19) no .
C15 C18 2.814(2) no .
C15 C26 3.289(3) no .
C16 C19 2.804(2) no .
C16 C25 3.420(3) no .
C16 C26 3.594(3) no .
C17 C24 2.821(2) no .
C19 C22 2.805(2) no .
C20 C23 2.797(2) no .
C21 C24 2.8177(19) no .
C24 C26 3.337(3) no .
C10 C17 3.517(2) no 1_545
C17 C10 3.517(2) no 1_565
C18 C21 3.526(3) no 2_655
C18 C22 3.474(3) no 2_655
C19 C22 3.450(3) no 2_655
C20 C22 3.569(3) no 2_655
C21 C18 3.526(3) no 2_645
C22 C18 3.474(3) no 2_645
C22 C19 3.450(3) no 2_645
C22 C20 3.569(3) no 2_645
Si1 H8 2.8716 no .
Si1 H9 3.4007 no .
C1 H1 2.7482 no .
C1 H6 3.3352 no .
C1 H7 3.3145 no .
C1 H15 2.8607 no .
C2 H2 3.2953 no .
C2 H4 3.3215 no .
C2 H5 3.3366 no .
C2 H15 3.2868 no .
C3 H3 3.2704 no .
C4 H4 3.2511 no .
C5 H1 3.2649 no .
C6 H2 3.2478 no .
C6 H5 2.6340 no .
C7 H1 3.2819 no .
C7 H3 3.2895 no .
C7 H6 3.2786 no .
C8 H4 2.6257 no .
C9 H7 2.6136 no .
C10 H5 3.2830 no .
C10 H8 3.2748 no .
C11 H6 2.6165 no .
C12 H22 2.8408 no .
C13 H7 3.2904 no .
C13 H9 3.1336 no .
C13 H15 3.3529 no .
C13 H16A 3.2417 no .
C13 H17C 3.3995 no .
C13 H20C 3.4381 no .
C13 H21A 3.3121 no .
C14 H1 2.8441 no .
C14 H8 3.2869 no .
C14 H9 2.6406 no .
C14 H15 2.6283 no .
C15 H1 2.3220 no .
C15 H10 3.2796 no .
C15 H15 2.6983 no .
C15 H17C 3.4998 no .
C15 H20C 2.8058 no .
C15 H21A 3.4803 no .
C16 H1 2.6092 no .
C16 H11 3.2664 no .
C16 H17C 2.7325 no .
C16 H20C 2.9456 no .
C17 H1 3.2946 no .
C17 H17C 3.2555 no .
C17 H20C 3.0482 no .
C18 H9 3.2586 no .
C18 H12 2.6606 no .
C18 H20C 2.9792 no .
C19 H1 3.4865 no .
C19 H10 3.2813 no .
C19 H13 3.2843 no .
C19 H15 3.3051 no .
C19 H20C 2.8360 no .
C20 H11 2.6575 no .
C20 H14 3.2599 no .
C21 H15 3.2737 no .
C22 H12 3.2657 no .
C23 H1 3.5677 no .
C23 H13 3.2701 no .
C23 H20C 3.5748 no .
C23 H21A 3.4187 no .
C24 H1 2.8276 no .
C24 H9 3.2934 no .
C24 H11 3.3111 no .
C24 H12 3.3138 no .
C24 H14 3.2863 no .
C24 H20C 2.7570 no .
C24 H21A 3.2404 no .
C25 H9 3.0641 no .
C25 H19B 3.2146 no .
C25 H20C 3.2180 no .
C26 H17C 3.2173 no .
C26 H18B 3.2184 no .
H1 H2 2.3107 no .
H1 H9 2.9383 no .
H2 H3 2.3419 no .
H3 H4 2.3289 no .
H4 H5 2.4422 no .
H5 H6 2.2863 no .
H6 H7 2.4210 no .
H7 H8 2.3073 no .
H8 H22 2.5566 no .
H9 H10 2.3511 no .
H9 H16A 3.3078 no .
H9 H17C 2.3550 no .
H9 H20C 3.5251 no .
H10 H11 2.3112 no .
H10 H17C 3.2979 no .
H11 H12 2.4887 no .
H11 H20C 3.5683 no .
H12 H13 2.3102 no .
H13 H14 2.3542 no .
H14 H15 2.3149 no .
H16A H22 2.6853 no .
H17C H19B 3.4541 no .
H17C H20C 3.0659 no .
H17C H22 3.1135 no .
H18B H19B 3.0634 no .
H18B H20C 3.4605 no .
H18B H22 2.6223 no .
H19B H22 2.6165 no .
H20C H22 3.1076 no .
H21A H22 2.6768 no .
Si1 H3 3.4842 no 1_655
Si1 H20C 3.5719 no 2_745
C1 H6 2.8765 no 2_756
C1 H7 3.3342 no 2_756
C1 H10 3.1079 no 1_545
C2 H7 3.0819 no 2_756
C2 H12 3.0874 no 2_645
C3 H7 3.3177 no 2_756
C3 H12 3.1059 no 2_645
C3 H14 3.3259 no 2_655
C4 H4 3.2967 no 2_656
C4 H12 3.0710 no 2_645
C4 H13 3.5078 no 2_655
C4 H14 3.1276 no 2_655
C4 H16A 3.4697 no 1_455
C4 H18B 3.5515 no 1_455
C5 H4 2.9951 no 2_656
C5 H5 3.4758 no 2_656
C5 H8 3.5748 no 1_455
C5 H12 2.9912 no 2_645
C5 H16A 3.3183 no 1_455
C5 H22 3.4942 no 1_455
C6 H3 3.4542 no 2_646
C6 H12 2.9800 no 2_645
C6 H13 3.2865 no 2_645
C6 H16A 3.1909 no 2_746
C7 H7 3.4984 no 2_756
C7 H12 3.0532 no 2_645
C7 H13 3.0229 no 2_645
C7 H16A 3.2285 no 2_746
C8 H3 3.4354 no 2_646
C8 H13 3.0537 no 2_645
C8 H16A 3.0229 no 2_746
C9 H9 3.1271 no 1_545
C9 H9 3.5905 no 2_746
C9 H10 3.2973 no 1_545
C10 H6 2.8245 no 2_756
C10 H9 3.3164 no 1_545
C10 H10 2.7996 no 1_545
C11 H6 2.8791 no 2_756
C11 H9 3.0845 no 1_545
C11 H10 2.9516 no 1_545
C11 H17C 3.3274 no 1_545
C12 H3 3.5655 no 1_655
C12 H5 3.1763 no 2_756
C12 H6 3.0264 no 2_756
C12 H10 3.3071 no 1_545
C12 H17C 3.4830 no 1_545
C13 H5 3.5338 no 2_756
C13 H6 3.1524 no 2_756
C13 H10 3.5122 no 1_545
C13 H19B 3.4627 no 2_745
C14 H6 3.0744 no 2_756
C14 H10 3.3929 no 1_545
C16 H6 3.4364 no 1_565
C16 H7 3.5749 no 1_565
C17 H13 3.5038 no 2_655
C17 H15 3.0842 no 1_565
C17 H19B 3.1082 no 2_755
C17 H21A 3.5751 no 2_755
C18 H13 3.5422 no 2_655
C18 H14 3.3886 no 1_565
C18 H14 3.4454 no 2_655
C18 H15 3.1981 no 1_565
C18 H19B 3.3401 no 2_755
C18 H22 3.3287 no 2_755
C19 H14 3.1230 no 2_655
C20 H14 3.3338 no 2_655
C20 H15 3.4614 no 2_655
C21 H2 3.2441 no 2_645
C21 H11 3.4688 no 2_645
C21 H18B 3.3718 no 2_745
C22 H2 3.1982 no 2_645
C22 H11 3.1161 no 1_545
C22 H11 3.4920 no 2_645
C22 H12 3.5935 no 2_645
C22 H18B 3.0817 no 2_745
C23 H10 3.3479 no 1_545
C23 H11 3.2104 no 1_545
C23 H12 3.3832 no 2_645
C23 H18B 3.5534 no 2_745
C24 H14 3.5258 no 2_655
C25 H2 3.2757 no 1_655
C25 H3 3.2649 no 1_655
C25 H21A 3.2196 no 2_755
C26 H10 3.5476 no 2_745
C26 H19B 3.4840 no 2_745
C26 H20C 3.3284 no 2_745
C26 H21A 3.0361 no 2_755
H1 H7 3.5296 no 2_756
H1 H13 3.1398 no 2_655
H1 H14 3.0348 no 2_655
H2 C21 3.2441 no 2_655
H2 C22 3.1982 no 2_655
H2 C25 3.2757 no 1_455
H2 H4 3.1582 no 2_656
H2 H5 3.4762 no 1_565
H2 H13 2.7568 no 2_655
H2 H14 2.6696 no 2_655
H2 H16A 2.9155 no 1_455
H2 H18B 2.8089 no 1_455
H3 Si1 3.4842 no 1_455
H3 C6 3.4542 no 2_656
H3 C8 3.4354 no 2_656
H3 C12 3.5655 no 1_455
H3 C25 3.2649 no 1_455
H3 H4 2.6485 no 2_656
H3 H5 2.6305 no 2_656
H3 H8 2.8808 no 1_455
H3 H12 3.4893 no 2_645
H3 H16A 2.6118 no 1_455
H3 H18B 3.4616 no 1_455
H3 H22 2.9802 no 1_455
H4 C4 3.2967 no 2_646
H4 C5 2.9951 no 2_646
H4 H2 3.1582 no 2_646
H4 H3 2.6485 no 2_646
H4 H8 3.5099 no 1_455
H4 H12 3.4817 no 2_645
H4 H13 3.3366 no 2_645
H4 H16A 3.0220 no 2_746
H5 C5 3.4758 no 2_646
H5 C12 3.1763 no 2_746
H5 C13 3.5338 no 2_746
H5 H2 3.4762 no 1_545
H5 H3 2.6305 no 2_646
H5 H8 3.1088 no 2_746
H5 H13 3.1072 no 2_645
H5 H16A 2.8552 no 2_746
H6 C1 2.8765 no 2_746
H6 C10 2.8245 no 2_746
H6 C11 2.8791 no 2_746
H6 C12 3.0264 no 2_746
H6 C13 3.1524 no 2_746
H6 C14 3.0744 no 2_746
H6 C16 3.4364 no 1_545
H6 H7 3.3872 no 2_746
H6 H8 3.5846 no 2_746
H6 H9 2.7830 no 1_545
H7 C1 3.3342 no 2_746
H7 C2 3.0820 no 2_746
H7 C3 3.3177 no 2_746
H7 C7 3.4984 no 2_746
H7 C16 3.5749 no 1_545
H7 H1 3.5296 no 2_746
H7 H6 3.3872 no 2_756
H7 H9 2.7798 no 1_545
H7 H10 3.3656 no 1_545
H7 H16A 3.5530 no 1_545
H7 H17C 2.9483 no 1_545
H8 C5 3.5748 no 1_655
H8 H3 2.8808 no 1_655
H8 H4 3.5099 no 1_655
H8 H5 3.1088 no 2_756
H8 H6 3.5846 no 2_756
H8 H17C 3.2486 no 1_545
H9 C9 3.1271 no 1_565
H9 C9 3.5905 no 2_756
H9 C10 3.3164 no 1_565
H9 C11 3.0845 no 1_565
H9 H6 2.7830 no 1_565
H9 H7 2.7798 no 1_565
H10 C1 3.1079 no 1_565
H10 C9 3.2973 no 1_565
H10 C10 2.7996 no 1_565
H10 C11 2.9516 no 1_565
H10 C12 3.3071 no 1_565
H10 C13 3.5122 no 1_565
H10 C14 3.3929 no 1_565
H10 C23 3.3479 no 1_565
H10 C26 3.5476 no 2_755
H10 H7 3.3656 no 1_565
H10 H13 3.5913 no 2_655
H10 H15 2.4208 no 1_565
H10 H19B 2.7487 no 2_755
H10 H21A 3.5241 no 2_755
H11 C21 3.4688 no 2_655
H11 C22 3.1161 no 1_565
H11 C22 3.4920 no 2_655
H11 C23 3.2104 no 1_565
H11 H14 2.4670 no 1_565
H11 H15 2.6585 no 1_565
H11 H19B 3.1552 no 2_755
H11 H22 3.0273 no 2_755
H12 C2 3.0874 no 2_655
H12 C3 3.1059 no 2_655
H12 C4 3.0710 no 2_655
H12 C5 2.9912 no 2_655
H12 C6 2.9800 no 2_655
H12 C7 3.0532 no 2_655
H12 C22 3.5935 no 2_655
H12 C23 3.3832 no 2_655
H12 H3 3.4893 no 2_655
H12 H4 3.4817 no 2_655
H12 H15 3.2519 no 2_655
H12 H22 3.5850 no 2_755
H13 C4 3.5078 no 2_645
H13 C6 3.2865 no 2_655
H13 C7 3.0229 no 2_655
H13 C8 3.0537 no 2_655
H13 C17 3.5038 no 2_645
H13 C18 3.5422 no 2_645
H13 H1 3.1398 no 2_645
H13 H2 2.7568 no 2_645
H13 H4 3.3366 no 2_655
H13 H5 3.1072 no 2_655
H13 H10 3.5913 no 2_645
H13 H18B 3.5610 no 2_745
H14 C3 3.3259 no 2_645
H14 C4 3.1276 no 2_645
H14 C18 3.3886 no 1_545
H14 C18 3.4454 no 2_645
H14 C19 3.1230 no 2_645
H14 C20 3.3338 no 2_645
H14 C24 3.5258 no 2_645
H14 H1 3.0348 no 2_645
H14 H2 2.6696 no 2_645
H14 H11 2.4670 no 1_545
H14 H18B 3.1004 no 2_745
H15 C17 3.0842 no 1_545
H15 C18 3.1981 no 1_545
H15 C20 3.4614 no 2_645
H15 H10 2.4208 no 1_545
H15 H11 2.6585 no 1_545
H15 H12 3.2519 no 2_645
H15 H19B 3.1861 no 2_745
H16A C4 3.4697 no 1_655
H16A C5 3.3183 no 1_655
H16A C6 3.1909 no 2_756
H16A C7 3.2285 no 2_756
H16A C8 3.0229 no 2_756
H16A H2 2.9155 no 1_655
H16A H3 2.6118 no 1_655
H16A H4 3.0220 no 2_756
H16A H5 2.8552 no 2_756
H16A H7 3.5530 no 1_565
H17C C11 3.3274 no 1_565
H17C C12 3.4830 no 1_565
H17C H7 2.9483 no 1_565
H17C H8 3.2486 no 1_565
H17C H19B 3.5851 no 2_755
H17C H21A 2.8579 no 2_755
H18B C4 3.5515 no 1_655
H18B C21 3.3718 no 2_755
H18B C22 3.0817 no 2_755
H18B C23 3.5534 no 2_755
H18B H2 2.8089 no 1_655
H18B H3 3.4616 no 1_655
H18B H13 3.5610 no 2_755
H18B H14 3.1004 no 2_755
H18B H21A 2.8869 no 2_755
H19B C13 3.4627 no 2_755
H19B C17 3.1082 no 2_745
H19B C18 3.3401 no 2_745
H19B C26 3.4840 no 2_755
H19B H10 2.7487 no 2_745
H19B H11 3.1552 no 2_745
H19B H15 3.1861 no 2_755
H19B H17C 3.5851 no 2_745
H19B H20C 3.5290 no 2_745
H19B H21A 2.6751 no 2_755
H19B H22 3.4929 no 2_755
H20C Si1 3.5719 no 2_755
H20C C26 3.3284 no 2_755
H20C H19B 3.5290 no 2_755
H20C H21A 2.6532 no 2_755
H20C H22 3.0742 no 2_755
H21A C17 3.5751 no 2_745
H21A C25 3.2196 no 2_745
H21A C26 3.0361 no 2_745
H21A H10 3.5241 no 2_745
H21A H17C 2.8579 no 2_745
H21A H18B 2.8869 no 2_745
H21A H19B 2.6751 no 2_745
H21A H20C 2.6532 no 2_745
H22 C5 3.4942 no 1_655
H22 C18 3.3287 no 2_745
H22 H3 2.9802 no 1_655
H22 H11 3.0273 no 2_745
H22 H12 3.5850 no 2_745
H22 H19B 3.4929 no 2_745
H22 H20C 3.0742 no 2_745

loop_
_geom_torsion_atom_site_label_1
_geom_torsion_atom_site_label_2
_geom_torsion_atom_site_label_3
_geom_torsion_atom_site_label_4
_geom_torsion
_geom_torsion_publ_flag
C25 Si1 C13 C12 -100.27(10) no
C25 Si1 C13 C14 80.90(11) no
C26 Si1 C13 C12 132.25(9) no
C26 Si1 C13 C14 -46.58(13) no
C2 C1 C10 C9 8.24(17) no
C2 C1 C10 C11 -174.87(10) no
C10 C1 C2 C3 166.88(11) no
C10 C1 C2 C7 -9.90(17) no
C2 C1 C14 C13 175.81(10) no
C2 C1 C14 C15 -6.75(19) no
C14 C1 C2 C3 -14.05(19) no
C14 C1 C2 C7 169.17(11) no
C10 C1 C14 C13 -5.12(17) no
C10 C1 C14 C15 172.32(10) no
C14 C1 C10 C9 -170.91(10) no
C14 C1 C10 C11 5.99(17) no
C1 C2 C3 C4 179.92(11) no
C1 C2 C7 C6 -177.92(10) no
C1 C2 C7 C8 4.25(18) no
C3 C2 C7 C6 5.04(18) no
C3 C2 C7 C8 -172.79(11) no
C7 C2 C3 C4 -3.24(18) no
C2 C3 C4 C5 -0.6(2) no
C3 C4 C5 C6 2.7(2) no
C4 C5 C6 C7 -0.8(2) no
C5 C6 C7 C2 -3.2(2) no
C5 C6 C7 C8 174.70(12) no
C2 C7 C8 C9 3.60(19) no
C6 C7 C8 C9 -174.26(11) no
C7 C8 C9 C10 -5.6(2) no
C8 C9 C10 C1 -0.6(2) no
C8 C9 C10 C11 -177.50(12) no
C1 C10 C11 C12 -3.00(19) no
C9 C10 C11 C12 173.94(11) no
C10 C11 C12 C13 -1.2(2) no
C11 C12 C13 Si1 -176.88(11) no
C11 C12 C13 C14 2.04(19) no
Si1 C13 C14 C1 -179.99(8) no
Si1 C13 C14 C15 2.36(16) no
C12 C13 C14 C1 1.19(18) no
C12 C13 C14 C15 -176.46(10) no
C1 C14 C15 C16 107.42(15) no
C1 C14 C15 C24 -77.18(18) no
C13 C14 C15 C16 -74.98(17) no
C13 C14 C15 C24 100.42(15) no
C14 C15 C16 C17 175.23(13) no
C14 C15 C24 C19 -174.00(13) no
C14 C15 C24 C23 4.6(2) no
C16 C15 C24 C19 1.4(2) no
C16 C15 C24 C23 -179.91(14) no
C24 C15 C16 C17 -0.2(2) no
C15 C16 C17 C18 -1.3(3) no
C16 C17 C18 C19 1.5(3) no
C17 C18 C19 C20 -179.65(15) no
C17 C18 C19 C24 -0.2(3) no
C18 C19 C20 C21 -179.95(15) no
C18 C19 C24 C15 -1.2(2) no
C18 C19 C24 C23 -179.95(14) no
C20 C19 C24 C15 178.19(14) no
C20 C19 C24 C23 -0.5(2) no
C24 C19 C20 C21 0.6(3) no
C19 C20 C21 C22 -0.0(3) no
C20 C21 C22 C23 -0.7(3) no
C21 C22 C23 C24 0.8(3) no
C22 C23 C24 C15 -178.86(15) no
C22 C23 C24 C19 -0.2(2) no
